data_4037467
loop_
_publ_author_name
'Lei, Ruirui'
'Wu, Yong'
'Dong, Suzhen'
'Jia, Kaili'
'Liu, Shunying'
'Hu, Wenhao'

_publ_section_title
;
 A Diastereoselective Multicomponent Reaction for Construction of
 Alkynylamide-Substituted \a,\b-Diamino Acid Derivatives To Hunt Hits.
;
_journal_issue 6
_journal_name_full 'The Journal of organic chemistry'
_journal_page_first 2862
_journal_page_last 2869
_journal_paper_doi 10.1021/acs.joc.6b02761
_journal_volume 82
_journal_year 2017
_chemical_formula_sum 'C27 H21 Cl2 F3 N2 O4'
_chemical_formula_weight 565.36
_space_group_IT_number 14
_space_group_name_Hall '-P 2yn'
_space_group_name_H-M_alt 'P 1 21/n 1'
_symmetry_cell_setting monoclinic
_symmetry_space_group_name_H-M 'P 1 21/n 1'
_atom_sites_solution_hydrogens geom
_atom_sites_solution_primary direct
_atom_sites_solution_secondary difmap
_audit_creation_method SHELXL-97
_cell_angle_alpha 90.00
_cell_angle_beta 111.240(4)
_cell_angle_gamma 90.00
_cell_formula_units_Z 4
_cell_length_a 10.5390(12)
_cell_length_b 19.502(2)
_cell_length_c 14.1053(17)
_cell_measurement_temperature 296(2)
_cell_volume 2702.2(5)
_computing_structure_refinement 'SHELXL-97 (Sheldrick, 2008)'
_computing_structure_solution 'SHELXS-97 (Sheldrick, 2008)'
_diffrn_ambient_temperature 296(2)
_diffrn_measured_fraction_theta_full 0.999
_diffrn_measured_fraction_theta_max 0.999
_diffrn_radiation_monochromator graphite
_diffrn_radiation_source 'fine-focus sealed tube'
_diffrn_radiation_type MoK\a
_diffrn_radiation_wavelength 0.71073
_diffrn_reflns_av_R_equivalents 0.0438
_diffrn_reflns_av_sigmaI/netI 0.0275
_diffrn_reflns_limit_h_max 12
_diffrn_reflns_limit_h_min -11
_diffrn_reflns_limit_k_max 22
_diffrn_reflns_limit_k_min -23
_diffrn_reflns_limit_l_max 16
_diffrn_reflns_limit_l_min -16
_diffrn_reflns_number 31256
_diffrn_reflns_theta_full 25.01
_diffrn_reflns_theta_max 25.01
_diffrn_reflns_theta_min 1.87
_exptl_absorpt_coefficient_mu 0.297
_exptl_absorpt_correction_T_max 0.9653
_exptl_absorpt_correction_T_min 0.9216
_exptl_absorpt_correction_type multi-scan
_exptl_absorpt_process_details sadabs
_exptl_crystal_colour colorless
_exptl_crystal_density_diffrn 1.390
_exptl_crystal_density_method 'not measured'
_exptl_crystal_description block
_exptl_crystal_F_000 1160
_exptl_crystal_size_max 0.28
_exptl_crystal_size_mid 0.23
_exptl_crystal_size_min 0.12
_refine_diff_density_max 0.652
_refine_diff_density_min -0.476
_refine_diff_density_rms 0.052
_refine_ls_extinction_method none
_refine_ls_goodness_of_fit_ref 1.040
_refine_ls_hydrogen_treatment constr
_refine_ls_matrix_type full
_refine_ls_number_parameters 361
_refine_ls_number_reflns 4762
_refine_ls_number_restraints 0
_refine_ls_restrained_S_all 1.040
_refine_ls_R_factor_all 0.1039
_refine_ls_R_factor_gt 0.0720
_refine_ls_shift/su_max 0.000
_refine_ls_shift/su_mean 0.000
_refine_ls_structure_factor_coef Fsqd
_refine_ls_weighting_details 'calc w=1/[\s^2^(Fo^2^)+(0.1103P)^2^+2.3219P] where P=(Fo^2^+2Fc^2^)/3'
_refine_ls_weighting_scheme calc
_refine_ls_wR_factor_gt 0.1991
_refine_ls_wR_factor_ref 0.2300
_reflns_number_gt 3161
_reflns_number_total 4762
_reflns_threshold_expression >2sigma(I)
_cod_data_source_file jo6b02761_si_002.cif
_cod_data_source_block z
_cod_depositor_comments
;
The following automatic conversions were performed:

data item '_symmetry_cell_setting' value 'Monoclinic' was changed to
'monoclinic' in accordance with the
/home/saulius/struct/COD-crude-data/automatic-downloads/DataCite-retrospective/ACS/depositions/lib/dictionaries/cif_core.dic
dictionary named 'cif_core.dic' version 2.4.2 last updated on
2011-04-26.

Automatic conversion script
Id: cif_fix_values 6909 2019-04-08 15:41:33Z antanas 
;
_cod_original_cell_volume 2702.1(5)
_cod_original_sg_symbol_H-M P2(1)/n
_cod_database_code 4037467

loop_
_symmetry_equiv_pos_as_xyz
'x, y, z'
'-x+1/2, y+1/2, -z+1/2'
'-x, -y, -z'
'x-1/2, -y-1/2, z-1/2'

loop_
_atom_site_label
_atom_site_type_symbol
_atom_site_fract_x
_atom_site_fract_y
_atom_site_fract_z
_atom_site_U_iso_or_equiv
_atom_site_adp_type
_atom_site_occupancy
_atom_site_symmetry_multiplicity
_atom_site_calc_flag
_atom_site_refinement_flags
_atom_site_disorder_assembly
_atom_site_disorder_group
F1 F -0.3316(8) -0.0042(2) 0.1370(6) 0.271(4) Uani 1 1 d . . .
F2 F -0.2904(6) 0.0577(3) 0.2603(4) 0.195(2) Uani 1 1 d . . .
F3 F -0.4435(5) 0.0796(3) 0.1388(5) 0.202(2) Uani 1 1 d . . .
O1 O 0.0537(3) 0.05538(14) -0.0856(2) 0.0755(8) Uani 1 1 d . . .
O2 O 0.2039(2) 0.09676(12) 0.05913(18) 0.0568(6) Uani 1 1 d . . .
O3 O -0.2247(3) 0.22517(15) -0.27438(19) 0.0762(8) Uani 1 1 d . . .
O4 O -0.2310(2) 0.31848(13) -0.13000(19) 0.0647(7) Uani 1 1 d . . .
N1 N -0.0453(3) 0.17547(15) -0.1560(2) 0.0543(7) Uani 1 1 d . . .
H1A H -0.0625 0.1377 -0.1898 0.065 Uiso 1 1 calc R . .
N2 N -0.0126(3) 0.28503(13) -0.02359(19) 0.0466(6) Uani 1 1 d . . .
C1 C 0.1976(3) 0.20891(18) -0.0803(3) 0.0513(8) Uani 1 1 d . . .
C2 C 0.1990(4) 0.2133(2) -0.1777(3) 0.0715(11) Uani 1 1 d . . .
H2A H 0.1238 0.1986 -0.2325 0.086 Uiso 1 1 calc R . .
C3 C 0.3117(5) 0.2394(3) -0.1945(4) 0.0854(13) Uani 1 1 d . . .
H3A H 0.3110 0.2424 -0.2605 0.102 Uiso 1 1 calc R . .
C4 C 0.4229(5) 0.2606(2) -0.1152(4) 0.0825(13) Uani 1 1 d . . .
H4A H 0.4983 0.2779 -0.1266 0.099 Uiso 1 1 calc R . .
C5 C 0.4230(4) 0.2563(2) -0.0183(4) 0.0805(13) Uani 1 1 d . . .
H5A H 0.4989 0.2707 0.0362 0.097 Uiso 1 1 calc R . .
C6 C 0.3114(4) 0.2309(2) -0.0011(3) 0.0645(10) Uani 1 1 d . . .
H6A H 0.3128 0.2285 0.0652 0.077 Uiso 1 1 calc R . .
C7 C 0.0738(3) 0.17745(17) -0.0624(2) 0.0469(8) Uani 1 1 d . . .
C8 C 0.0335(3) 0.21606(16) 0.0181(2) 0.0429(7) Uani 1 1 d . . .
H8A H 0.1172 0.2224 0.0776 0.052 Uiso 1 1 calc R . .
C9 C -0.0751(3) 0.32597(17) 0.0305(3) 0.0516(8) Uani 1 1 d . . .
C10 C -0.0286(4) 0.3454(2) 0.1309(3) 0.0667(10) Uani 1 1 d . . .
H10A H 0.0561 0.3315 0.1761 0.080 Uiso 1 1 calc R . .
C11 C -0.1135(5) 0.3868(2) 0.1621(4) 0.0851(13) Uani 1 1 d . . .
H11A H -0.0837 0.4021 0.2291 0.102 Uiso 1 1 calc R . .
C12 C -0.2400(5) 0.4055(3) 0.0964(4) 0.0889(14) Uani 1 1 d . . .
H12A H -0.2950 0.4325 0.1201 0.107 Uiso 1 1 calc R . .
C13 C -0.2877(4) 0.3854(2) -0.0035(4) 0.0790(12) Uani 1 1 d . . .
H13A H -0.3736 0.3982 -0.0482 0.095 Uiso 1 1 calc R . .
C14 C -0.2023(4) 0.34550(19) -0.0344(3) 0.0587(9) Uani 1 1 d . . .
C15 C -0.1294(3) 0.22788(19) -0.1931(2) 0.0544(9) Uani 1 1 d . . .
C16 C -0.1007(3) 0.29354(19) -0.1311(2) 0.0533(8) Uani 1 1 d . . .
C17 C -0.0439(4) 0.3478(2) -0.1811(3) 0.0725(11) Uani 1 1 d . . .
H17A H -0.0268 0.3890 -0.1410 0.109 Uiso 1 1 calc R . .
H17B H -0.1085 0.3573 -0.2479 0.109 Uiso 1 1 calc R . .
H17C H 0.0395 0.3317 -0.1860 0.109 Uiso 1 1 calc R . .
C18 C -0.0645(3) 0.17569(16) 0.0538(2) 0.0446(7) Uani 1 1 d . . .
C19 C -0.0129(4) 0.14215(19) 0.1467(3) 0.0567(9) Uani 1 1 d . . .
H19A H 0.0793 0.1459 0.1858 0.068 Uiso 1 1 calc R . .
C20 C -0.0957(4) 0.1035(2) 0.1821(3) 0.0688(10) Uani 1 1 d . . .
H20A H -0.0590 0.0807 0.2440 0.083 Uiso 1 1 calc R . .
C21 C -0.2332(4) 0.0985(2) 0.1259(3) 0.0639(10) Uani 1 1 d . . .
C22 C -0.2864(4) 0.1327(2) 0.0347(3) 0.0643(10) Uani 1 1 d . . .
H22A H -0.3792 0.1300 -0.0030 0.077 Uiso 1 1 calc R . .
C23 C -0.2037(3) 0.17089(18) -0.0012(3) 0.0551(8) Uani 1 1 d . . .
H23A H -0.2412 0.1938 -0.0629 0.066 Uiso 1 1 calc R . .
C24 C 0.1077(3) 0.10245(18) -0.0317(3) 0.0510(8) Uani 1 1 d . . .
C25 C 0.2414(4) 0.0280(2) 0.0953(3) 0.0780(12) Uani 1 1 d . . .
H25A H 0.3118 0.0295 0.1616 0.117 Uiso 1 1 calc R . .
H25B H 0.2740 0.0040 0.0493 0.117 Uiso 1 1 calc R . .
H25C H 0.1633 0.0046 0.0994 0.117 Uiso 1 1 calc R . .
C26 C -0.3216(6) 0.0559(3) 0.1620(5) 0.1006(17) Uani 1 1 d . . .
Cl1 Cl -0.5828(5) 0.4339(3) 0.1277(5) 0.201(4) Uani 0.50 1 d P A 1
Cl2 Cl -0.7247(9) 0.4676(3) 0.1749(3) 0.182(3) Uani 0.50 1 d P A 1
Cl1' Cl -0.6126(8) 0.4285(3) 0.0303(9) 0.278(5) Uani 0.50 1 d P A 2
Cl2' Cl -0.8448(11) 0.4764(3) 0.0956(12) 0.324(7) Uani 0.50 1 d P A 2
C01 C -0.7524(6) 0.4252(4) 0.0593(5) 0.121(2) Uani 1 1 d . . .

loop_
_atom_site_aniso_label
_atom_site_aniso_U_11
_atom_site_aniso_U_22
_atom_site_aniso_U_33
_atom_site_aniso_U_23
_atom_site_aniso_U_13
_atom_site_aniso_U_12
F1 0.429(9) 0.099(3) 0.485(10) -0.078(4) 0.405(9) -0.112(4)
F2 0.218(5) 0.246(6) 0.160(4) 0.048(4) 0.117(4) -0.066(4)
F3 0.130(3) 0.238(6) 0.291(6) 0.087(5) 0.141(4) -0.004(3)
O1 0.0776(18) 0.0573(16) 0.0801(18) -0.0179(14) 0.0147(15) -0.0087(14)
O2 0.0517(13) 0.0473(14) 0.0646(15) 0.0016(11) 0.0129(11) 0.0012(10)
O3 0.0662(17) 0.091(2) 0.0510(15) 0.0019(13) -0.0027(13) -0.0034(14)
O4 0.0454(13) 0.0729(17) 0.0662(16) 0.0052(13) 0.0086(11) 0.0105(12)
N1 0.0507(16) 0.0608(18) 0.0441(14) -0.0109(13) 0.0086(12) -0.0053(14)
N2 0.0424(14) 0.0480(15) 0.0467(15) 0.0022(12) 0.0127(12) 0.0031(12)
C1 0.0487(18) 0.0515(19) 0.0572(19) -0.0029(15) 0.0236(16) -0.0009(15)
C2 0.069(2) 0.089(3) 0.064(2) -0.010(2) 0.033(2) -0.009(2)
C3 0.091(3) 0.099(3) 0.089(3) -0.002(3) 0.059(3) -0.010(3)
C4 0.075(3) 0.078(3) 0.115(4) 0.002(3) 0.060(3) -0.007(2)
C5 0.056(2) 0.092(3) 0.097(3) -0.005(3) 0.031(2) -0.019(2)
C6 0.051(2) 0.078(3) 0.064(2) -0.0035(19) 0.0196(17) -0.0096(18)
C7 0.0399(16) 0.053(2) 0.0440(16) -0.0055(14) 0.0112(13) -0.0029(14)
C8 0.0365(15) 0.0472(18) 0.0414(16) -0.0038(13) 0.0096(13) -0.0018(13)
C9 0.0496(18) 0.0468(19) 0.059(2) 0.0019(15) 0.0205(15) 0.0003(15)
C10 0.069(2) 0.066(2) 0.063(2) -0.0056(18) 0.0221(19) 0.0073(19)
C11 0.101(4) 0.078(3) 0.084(3) -0.017(2) 0.043(3) 0.010(3)
C12 0.088(3) 0.078(3) 0.114(4) -0.009(3) 0.052(3) 0.018(3)
C13 0.060(2) 0.070(3) 0.106(4) 0.002(2) 0.029(2) 0.016(2)
C14 0.051(2) 0.055(2) 0.069(2) 0.0043(17) 0.0194(17) 0.0037(16)
C15 0.0479(19) 0.067(2) 0.0427(18) 0.0033(16) 0.0095(15) -0.0054(17)
C16 0.0460(18) 0.061(2) 0.0479(18) 0.0088(15) 0.0113(14) 0.0046(16)
C17 0.082(3) 0.069(3) 0.065(2) 0.017(2) 0.024(2) -0.006(2)
C18 0.0433(16) 0.0444(18) 0.0458(16) -0.0040(13) 0.0158(13) 0.0017(13)
C19 0.0521(19) 0.067(2) 0.0500(19) 0.0032(16) 0.0177(16) 0.0020(17)
C20 0.078(3) 0.078(3) 0.059(2) 0.0120(19) 0.034(2) 0.002(2)
C21 0.073(3) 0.058(2) 0.077(2) 0.0017(19) 0.046(2) -0.0034(19)
C22 0.051(2) 0.065(2) 0.080(3) -0.003(2) 0.0282(19) -0.0058(17)
C23 0.0454(18) 0.060(2) 0.059(2) 0.0071(17) 0.0171(15) -0.0003(16)
C24 0.0441(17) 0.053(2) 0.058(2) -0.0100(16) 0.0211(16) -0.0045(15)
C25 0.076(3) 0.051(2) 0.095(3) 0.010(2) 0.015(2) 0.0046(19)
C26 0.111(4) 0.098(4) 0.125(4) 0.015(3) 0.081(4) -0.011(3)
Cl1 0.121(3) 0.187(5) 0.228(6) 0.108(5) -0.019(4) -0.050(3)
Cl2 0.325(9) 0.114(3) 0.090(2) -0.008(2) 0.056(3) -0.039(4)
Cl1' 0.285(8) 0.119(4) 0.576(15) 0.074(7) 0.332(10) 0.078(5)
Cl2' 0.358(11) 0.098(3) 0.69(2) -0.032(8) 0.401(14) -0.040(5)
C01 0.101(4) 0.131(5) 0.125(5) -0.020(4) 0.034(4) -0.016(4)

loop_
_atom_type_symbol
_atom_type_description
_atom_type_scat_dispersion_real
_atom_type_scat_dispersion_imag
_atom_type_scat_source
C C 0.0033 0.0016 'International Tables Vol C Tables 4.2.6.8 and 6.1.1.4'
H H 0.0000 0.0000 'International Tables Vol C Tables 4.2.6.8 and 6.1.1.4'
N N 0.0061 0.0033 'International Tables Vol C Tables 4.2.6.8 and 6.1.1.4'
O O 0.0106 0.0060 'International Tables Vol C Tables 4.2.6.8 and 6.1.1.4'
Cl Cl 0.1484 0.1585 'International Tables Vol C Tables 4.2.6.8 and 6.1.1.4'
F F 0.0171 0.0103 'International Tables Vol C Tables 4.2.6.8 and 6.1.1.4'

loop_
_geom_angle_atom_site_label_1
_geom_angle_atom_site_label_2
_geom_angle_atom_site_label_3
_geom_angle
C24 O2 C25 116.0(3)
C14 O4 C16 105.3(2)
C15 N1 C7 124.7(3)
C15 N1 H1A 117.7
C7 N1 H1A 117.7
C9 N2 C16 104.3(2)
C9 N2 C8 116.6(2)
C16 N2 C8 120.4(3)
C6 C1 C2 117.9(3)
C6 C1 C7 122.0(3)
C2 C1 C7 120.1(3)
C1 C2 C3 120.7(4)
C1 C2 H2A 119.7
C3 C2 H2A 119.7
C4 C3 C2 120.5(4)
C4 C3 H3A 119.8
C2 C3 H3A 119.8
C3 C4 C5 119.5(4)
C3 C4 H4A 120.3
C5 C4 H4A 120.3
C4 C5 C6 120.4(4)
C4 C5 H5A 119.8
C6 C5 H5A 119.8
C5 C6 C1 121.1(4)
C5 C6 H6A 119.5
C1 C6 H6A 119.5
N1 C7 C24 105.5(3)
N1 C7 C1 111.4(3)
C24 C7 C1 107.6(3)
N1 C7 C8 107.6(2)
C24 C7 C8 110.8(3)
C1 C7 C8 113.6(3)
N2 C8 C18 115.9(2)
N2 C8 C7 106.8(2)
C18 C8 C7 113.0(2)
N2 C8 H8A 106.8
C18 C8 H8A 106.8
C7 C8 H8A 106.8
C10 C9 C14 120.5(3)
C10 C9 N2 130.3(3)
C14 C9 N2 109.2(3)
C9 C10 C11 117.2(4)
C9 C10 H10A 121.4
C11 C10 H10A 121.4
C12 C11 C10 121.4(4)
C12 C11 H11A 119.3
C10 C11 H11A 119.3
C11 C12 C13 121.6(4)
C11 C12 H12A 119.2
C13 C12 H12A 119.2
C12 C13 C14 116.7(4)
C12 C13 H13A 121.7
C14 C13 H13A 121.7
C9 C14 O4 111.2(3)
C9 C14 C13 122.6(4)
O4 C14 C13 126.2(3)
O3 C15 N1 122.7(3)
O3 C15 C16 120.1(3)
N1 C15 C16 117.2(3)
O4 C16 N2 105.7(3)
O4 C16 C17 107.7(3)
N2 C16 C17 110.5(3)
O4 C16 C15 107.2(3)
N2 C16 C15 114.7(3)
C17 C16 C15 110.7(3)
C16 C17 H17A 109.5
C16 C17 H17B 109.5
H17A C17 H17B 109.5
C16 C17 H17C 109.5
H17A C17 H17C 109.5
H17B C17 H17C 109.5
C19 C18 C23 117.9(3)
C19 C18 C8 118.4(3)
C23 C18 C8 123.7(3)
C20 C19 C18 121.2(3)
C20 C19 H19A 119.4
C18 C19 H19A 119.4
C19 C20 C21 120.2(4)
C19 C20 H20A 119.9
C21 C20 H20A 119.9
C22 C21 C20 119.4(3)
C22 C21 C26 120.2(4)
C20 C21 C26 120.5(4)
C23 C22 C21 120.6(4)
C23 C22 H22A 119.7
C21 C22 H22A 119.7
C22 C23 C18 120.8(3)
C22 C23 H23A 119.6
C18 C23 H23A 119.6
O1 C24 O2 125.0(3)
O1 C24 C7 123.0(3)
O2 C24 C7 111.9(3)
O2 C25 H25A 109.5
O2 C25 H25B 109.5
H25A C25 H25B 109.5
O2 C25 H25C 109.5
H25A C25 H25C 109.5
H25B C25 H25C 109.5
F1 C26 F3 107.3(7)
F1 C26 F2 107.2(6)
F3 C26 F2 96.0(5)
F1 C26 C21 116.3(5)
F3 C26 C21 114.1(5)
F2 C26 C21 113.9(5)
C01 Cl1 Cl2 56.8(3)
C01 Cl2 Cl1 54.3(3)
Cl2' C01 Cl1' 138.4(5)
Cl2' C01 Cl1 113.0(6)
Cl1' C01 Cl1 45.3(4)
Cl2' C01 Cl2 47.6(5)
Cl1' C01 Cl2 110.2(6)
Cl1 C01 Cl2 68.9(4)

loop_
_geom_bond_atom_site_label_1
_geom_bond_atom_site_label_2
_geom_bond_distance
F1 C26 1.217(7)
F2 C26 1.305(7)
F3 C26 1.291(7)
O1 C24 1.196(4)
O2 C24 1.319(4)
O2 C25 1.438(4)
O3 C15 1.222(4)
O4 C14 1.375(4)
O4 C16 1.462(4)
N1 C15 1.329(4)
N1 C7 1.456(4)
N1 H1A 0.8600
N2 C9 1.420(4)
N2 C16 1.473(4)
N2 C8 1.478(4)
C1 C6 1.379(5)
C1 C2 1.381(5)
C1 C7 1.543(4)
C2 C3 1.389(6)
C2 H2A 0.9300
C3 C4 1.359(7)
C3 H3A 0.9300
C4 C5 1.368(6)
C4 H4A 0.9300
C5 C6 1.377(5)
C5 H5A 0.9300
C6 H6A 0.9300
C7 C24 1.530(5)
C7 C8 1.545(4)
C8 C18 1.523(4)
C8 H8A 0.9800
C9 C10 1.374(5)
C9 C14 1.375(5)
C10 C11 1.389(6)
C10 H10A 0.9300
C11 C12 1.370(6)
C11 H11A 0.9300
C12 C13 1.371(6)
C12 H12A 0.9300
C13 C14 1.376(5)
C13 H13A 0.9300
C15 C16 1.517(5)
C16 C17 1.510(5)
C17 H17A 0.9600
C17 H17B 0.9600
C17 H17C 0.9600
C18 C19 1.388(5)
C18 C23 1.392(4)
C19 C20 1.377(5)
C19 H19A 0.9300
C20 C21 1.379(5)
C20 H20A 0.9300
C21 C22 1.376(5)
C21 C26 1.470(6)
C22 C23 1.375(5)
C22 H22A 0.9300
C23 H23A 0.9300
C25 H25A 0.9600
C25 H25B 0.9600
C25 H25C 0.9600
Cl1 C01 1.704(7)
Cl1 Cl2 1.958(10)
Cl2 C01 1.757(8)
Cl1' C01 1.666(8)
Cl2' C01 1.603(9)

loop_
_geom_torsion_atom_site_label_1
_geom_torsion_atom_site_label_2
_geom_torsion_atom_site_label_3
_geom_torsion_atom_site_label_4
_geom_torsion
C6 C1 C2 C3 -0.3(6)
C7 C1 C2 C3 -177.9(4)
C1 C2 C3 C4 0.5(7)
C2 C3 C4 C5 -0.3(7)
C3 C4 C5 C6 -0.1(7)
C4 C5 C6 C1 0.3(7)
C2 C1 C6 C5 -0.1(6)
C7 C1 C6 C5 177.4(4)
C15 N1 C7 C24 160.6(3)
C15 N1 C7 C1 -82.9(4)
C15 N1 C7 C8 42.2(4)
C6 C1 C7 N1 164.6(3)
C2 C1 C7 N1 -17.9(5)
C6 C1 C7 C24 -80.2(4)
C2 C1 C7 C24 97.2(4)
C6 C1 C7 C8 42.9(4)
C2 C1 C7 C8 -139.7(3)
C9 N2 C8 C18 43.3(3)
C16 N2 C8 C18 -84.6(3)
C9 N2 C8 C7 170.3(2)
C16 N2 C8 C7 42.4(3)
N1 C7 C8 N2 -58.6(3)
C24 C7 C8 N2 -173.5(2)
C1 C7 C8 N2 65.2(3)
N1 C7 C8 C18 70.2(3)
C24 C7 C8 C18 -44.8(3)
C1 C7 C8 C18 -166.1(3)
C16 N2 C9 C10 -169.7(4)
C8 N2 C9 C10 54.9(5)
C16 N2 C9 C14 11.5(3)
C8 N2 C9 C14 -123.9(3)
C14 C9 C10 C11 -1.9(6)
N2 C9 C10 C11 179.5(4)
C9 C10 C11 C12 2.1(7)
C10 C11 C12 C13 -1.3(8)
C11 C12 C13 C14 0.1(7)
C10 C9 C14 O4 -177.5(3)
N2 C9 C14 O4 1.4(4)
C10 C9 C14 C13 0.8(6)
N2 C9 C14 C13 179.7(4)
C16 O4 C14 C9 -13.8(4)
C16 O4 C14 C13 167.9(4)
C12 C13 C14 C9 0.1(6)
C12 C13 C14 O4 178.2(4)
C7 N1 C15 O3 176.5(3)
C7 N1 C15 C16 -1.9(5)
C14 O4 C16 N2 20.4(3)
C14 O4 C16 C17 -97.8(3)
C14 O4 C16 C15 143.1(3)
C9 N2 C16 O4 -19.4(3)
C8 N2 C16 O4 113.9(3)
C9 N2 C16 C17 96.9(3)
C8 N2 C16 C17 -129.8(3)
C9 N2 C16 C15 -137.2(3)
C8 N2 C16 C15 -3.9(4)
O3 C15 C16 O4 45.5(4)
N1 C15 C16 O4 -136.0(3)
O3 C15 C16 N2 162.5(3)
N1 C15 C16 N2 -19.1(4)
O3 C15 C16 C17 -71.7(4)
N1 C15 C16 C17 106.8(4)
N2 C8 C18 C19 -134.7(3)
C7 C8 C18 C19 101.4(3)
N2 C8 C18 C23 44.7(4)
C7 C8 C18 C23 -79.1(4)
C23 C18 C19 C20 2.1(5)
C8 C18 C19 C20 -178.4(3)
C18 C19 C20 C21 -1.2(6)
C19 C20 C21 C22 -0.2(6)
C19 C20 C21 C26 178.5(4)
C20 C21 C22 C23 0.8(6)
C26 C21 C22 C23 -177.9(4)
C21 C22 C23 C18 0.1(6)
C19 C18 C23 C22 -1.5(5)
C8 C18 C23 C22 179.0(3)
C25 O2 C24 O1 -2.3(5)
C25 O2 C24 C7 179.1(3)
N1 C7 C24 O1 9.2(4)
C1 C7 C24 O1 -109.8(4)
C8 C7 C24 O1 125.4(3)
N1 C7 C24 O2 -172.2(2)
C1 C7 C24 O2 68.8(3)
C8 C7 C24 O2 -55.9(3)
C22 C21 C26 F1 90.7(8)
C20 C21 C26 F1 -87.9(8)
C22 C21 C26 F3 -35.0(8)
C20 C21 C26 F3 146.3(6)
C22 C21 C26 F2 -143.8(5)
C20 C21 C26 F2 37.5(7)
Cl2 Cl1 C01 Cl2' 18.3(5)
Cl2 Cl1 C01 Cl1' 154.6(5)
Cl1 Cl2 C01 Cl2' -157.0(5)
Cl1 Cl2 C01 Cl1' -19.0(4)
